data_4338447
loop_
_publ_author_name
'Al-Oweini, Rami'
'Bassil, Bassem S.'
'Friedl, Jochen'
'Kottisch, Veronika'
'Ibrahim, Masooma'
'Asano, Marie'
'Keita, Bineta'
'Novitchi, Ghenadie'
'Lan, Yanhua'
'Powell, Annie'
'Stimming, Ulrich'
'Kortz, Ulrich'

_publ_section_title
;
 Synthesis and characterization of multinuclear manganese-containing
 tungstosilicates.
;
_journal_issue 11
_journal_name_full 'Inorganic chemistry'
_journal_page_first 5663
_journal_page_last 5673
_journal_paper_doi 10.1021/ic500425c
_journal_volume 53
_journal_year 2014
_chemical_formula_sum 'H29 K4 Mn3 O50 Si W9'
_chemical_formula_weight 2833.19
_chemical_name_systematic
; 
 ? 
;
_space_group_IT_number 14
_symmetry_cell_setting monoclinic
_symmetry_space_group_name_Hall '-P 2yn'
_symmetry_space_group_name_H-M 'P 1 21/n 1'
_atom_sites_solution_primary direct
_atom_sites_solution_secondary difmap
_audit_creation_method SHELXL-97
_cell_angle_alpha 90.00
_cell_angle_beta 95.161(2)
_cell_angle_gamma 90.00
_cell_formula_units_Z 4
_cell_length_a 12.4870(4)
_cell_length_b 15.9408(6)
_cell_length_c 22.4854(8)
_cell_measurement_reflns_used 9935
_cell_measurement_temperature 296(2)
_cell_measurement_theta_max 27.21
_cell_measurement_theta_min 3.14
_cell_volume 4457.6(3)
_computing_cell_refinement 'Bruker SAINT'
_computing_data_collection 'Bruker APEX2'
_computing_data_reduction 'Bruker SAINT'
_computing_molecular_graphics 'Bruker SHELXTL'
_computing_publication_material 'Bruker SHELXTL'
_computing_structure_refinement 'SHELXL-97 (Sheldrick, 2008)'
_computing_structure_solution 'SHELXS-97 (Sheldrick, 2008)'
_diffrn_ambient_temperature 296(2)
_diffrn_measured_fraction_theta_full 0.997
_diffrn_measured_fraction_theta_max 0.997
_diffrn_measurement_device_type 'Bruker APEX-II CCD'
_diffrn_measurement_method '\f and \w scans'
_diffrn_radiation_monochromator graphite
_diffrn_radiation_source 'fine-focus sealed tube'
_diffrn_radiation_type MoK\a
_diffrn_radiation_wavelength 0.71073
_diffrn_reflns_av_R_equivalents 0.0960
_diffrn_reflns_av_sigmaI/netI 0.0359
_diffrn_reflns_limit_h_max 15
_diffrn_reflns_limit_h_min -15
_diffrn_reflns_limit_k_max 19
_diffrn_reflns_limit_k_min -19
_diffrn_reflns_limit_l_max 28
_diffrn_reflns_limit_l_min -28
_diffrn_reflns_number 184971
_diffrn_reflns_theta_full 26.37
_diffrn_reflns_theta_max 26.37
_diffrn_reflns_theta_min 3.46
_exptl_absorpt_coefficient_mu 24.463
_exptl_absorpt_correction_T_max 0.2450
_exptl_absorpt_correction_T_min 0.0511
_exptl_absorpt_correction_type multi-scan
_exptl_absorpt_process_details SADABS
_exptl_crystal_colour brown
_exptl_crystal_density_diffrn 4.222
_exptl_crystal_density_method 'not measured'
_exptl_crystal_description rod
_exptl_crystal_F_000 5040
_exptl_crystal_size_max 0.30
_exptl_crystal_size_mid 0.13
_exptl_crystal_size_min 0.08
_refine_diff_density_max 2.326
_refine_diff_density_min -2.563
_refine_diff_density_rms 0.351
_refine_ls_extinction_method none
_refine_ls_goodness_of_fit_ref 1.003
_refine_ls_matrix_type full
_refine_ls_number_parameters 362
_refine_ls_number_reflns 9090
_refine_ls_number_restraints 0
_refine_ls_restrained_S_all 1.003
_refine_ls_R_factor_all 0.0599
_refine_ls_R_factor_gt 0.0401
_refine_ls_shift/su_max 0.001
_refine_ls_shift/su_mean 0.000
_refine_ls_structure_factor_coef Fsqd
_refine_ls_weighting_details 'calc w=1/[\s^2^(Fo^2^)+(0.0400P)^2^+225.0000P] where P=(Fo^2^+2Fc^2^)/3'
_refine_ls_weighting_scheme calc
_refine_ls_wR_factor_gt 0.0996
_refine_ls_wR_factor_ref 0.1122
_reflns_number_gt 7052
_reflns_number_total 9090
_reflns_threshold_expression >2sigma(I)
_cod_data_source_file ic500425c_si_003.cif
_cod_data_source_block try
_cod_depositor_comments
;
The following automatic conversions were performed:

'_symmetry_cell_setting' value 'Monoclinic' changed to 'monoclinic'
according to
/usr/data/users/saulius/crontab/automatic-downloads/rss-feeds/ACS/lib/dictionaries/cif_core.dic
dictionary named 'cif_core.dic' version 2.4.2 from 2011-04-26.

Automatic conversion script
Id: cif_fix_values 2281 2013-09-26 08:29:07Z andrius 

 Adding full bibliography for 4338445--4338449.cif.
;
_cod_original_sg_symbol_H-M P2(1)/n
_cod_database_code 4338447

loop_
_symmetry_equiv_pos_as_xyz
'x, y, z'
'-x+1/2, y+1/2, -z+1/2'
'-x, -y, -z'
'x-1/2, -y-1/2, z-1/2'

loop_
_atom_site_label
_atom_site_type_symbol
_atom_site_fract_x
_atom_site_fract_y
_atom_site_fract_z
_atom_site_U_iso_or_equiv
_atom_site_adp_type
_atom_site_occupancy
_atom_site_symmetry_multiplicity
_atom_site_calc_flag
W1 W 1.22465(5) 0.25713(3) 0.25858(2) 0.02015(13) Uani 1 1 d
W2 W 0.98711(5) 0.15440(3) 0.23816(2) 0.02075(13) Uani 1 1 d
W3 W 0.98911(5) 0.36533(3) 0.24810(3) 0.02152(13) Uani 1 1 d
W4 W 1.30410(5) 0.13126(3) 0.39456(2) 0.01996(13) Uani 1 1 d
W5 W 1.06944(5) 0.02785(3) 0.37476(2) 0.02048(13) Uani 1 1 d
W6 W 0.80968(5) 0.14637(3) 0.36336(2) 0.02019(13) Uani 1 1 d
W7 W 0.81310(5) 0.35401(3) 0.37280(3) 0.02134(13) Uani 1 1 d
W8 W 1.07306(5) 0.46825(3) 0.39409(3) 0.02161(13) Uani 1 1 d
W9 W 1.30514(5) 0.36394(3) 0.40261(2) 0.02016(13) Uani 1 1 d
Si Si 1.0617(3) 0.2481(2) 0.37556(16) 0.0168(7) Uani 1 1 d
Mn1 Mn 1.13842(18) 0.12586(13) 0.49614(9) 0.0212(4) Uani 1 1 d
Mn2 Mn 0.89029(18) 0.23745(13) 0.48595(10) 0.0221(4) Uani 1 1 d
Mn3 Mn 1.14336(18) 0.34770(13) 0.50466(10) 0.0220(4) Uani 1 1 d
O1T O 1.3255(8) 0.2616(6) 0.2117(4) 0.025(2) Uiso 1 1 d
O1SI O 1.1204(8) 0.1627(6) 0.3999(4) 0.020(2) Uiso 1 1 d
O2T O 0.9448(8) 0.0898(6) 0.1790(4) 0.022(2) Uiso 1 1 d
O2SI O 1.0637(8) 0.2534(6) 0.3032(4) 0.025(2) Uiso 1 1 d
O3SI O 0.9372(8) 0.2471(6) 0.3903(4) 0.021(2) Uiso 1 1 d
O3T O 0.9434(8) 0.4371(6) 0.1937(4) 0.029(2) Uiso 1 1 d
O4SI O 1.1239(8) 0.3279(6) 0.4061(4) 0.020(2) Uiso 1 1 d
O4A O 1.2802(8) 0.1055(6) 0.4723(4) 0.020(2) Uiso 1 1 d
O4T O 1.4300(8) 0.0910(6) 0.3893(4) 0.024(2) Uiso 1 1 d
O5A O 1.0925(8) 0.0225(6) 0.4568(4) 0.023(2) Uiso 1 1 d
O5T O 1.0458(8) -0.0756(6) 0.3558(4) 0.026(2) Uiso 1 1 d
O6A O 0.7966(8) 0.1577(6) 0.4442(4) 0.024(2) Uiso 1 1 d
O6T O 0.7032(8) 0.0801(6) 0.3427(4) 0.022(2) Uiso 1 1 d
O7T O 0.7065(8) 0.4224(6) 0.3594(4) 0.024(2) Uiso 1 1 d
O7A O 0.8014(8) 0.3243(6) 0.4517(4) 0.024(2) Uiso 1 1 d
O8A O 1.0981(8) 0.4569(6) 0.4755(4) 0.023(2) Uiso 1 1 d
O8T O 1.0521(8) 0.5751(6) 0.3863(4) 0.027(2) Uiso 1 1 d
O9A O 1.2833(8) 0.3710(6) 0.4820(4) 0.025(2) Uiso 1 1 d
O9T O 1.4316(8) 0.4048(6) 0.3989(4) 0.024(2) Uiso 1 1 d
O1M1 O 1.1874(8) 0.0719(6) 0.5828(4) 0.023(2) Uiso 1 1 d
O1M2 O 0.8154(8) 0.2418(6) 0.5686(4) 0.026(2) Uiso 1 1 d
O12M O 0.9902(8) 0.1492(6) 0.5120(4) 0.022(2) Uiso 1 1 d
O12 O 1.1289(8) 0.1799(6) 0.2131(4) 0.025(2) Uiso 1 1 d
O13M O 1.1818(8) 0.2349(6) 0.5293(4) 0.022(2) Uiso 1 1 d
O1M3 O 1.1874(8) 0.4131(6) 0.5894(4) 0.026(2) Uiso 1 1 d
O13 O 1.1307(8) 0.3442(6) 0.2212(4) 0.021(2) Uiso 1 1 d
O14 O 1.2695(8) 0.1717(6) 0.3123(4) 0.021(2) Uiso 1 1 d
O19 O 1.2715(8) 0.3356(6) 0.3178(4) 0.0197(19) Uiso 1 1 d
O23 O 0.9403(8) 0.2627(6) 0.2046(4) 0.023(2) Uiso 1 1 d
O23M O 0.9958(8) 0.3190(6) 0.5179(4) 0.025(2) Uiso 1 1 d
O25 O 1.0499(8) 0.0759(6) 0.2942(4) 0.022(2) Uiso 1 1 d
O26 O 0.8671(8) 0.1575(6) 0.2848(4) 0.022(2) Uiso 1 1 d
O37 O 0.8714(8) 0.3544(6) 0.2949(4) 0.027(2) Uiso 1 1 d
O38 O 1.0532(7) 0.4336(5) 0.3097(4) 0.0177(19) Uiso 1 1 d
O45 O 1.2218(8) 0.0312(6) 0.3658(4) 0.023(2) Uiso 1 1 d
O49 O 1.3330(8) 0.2459(6) 0.4104(4) 0.023(2) Uiso 1 1 d
O56 O 0.9238(8) 0.0665(6) 0.3794(4) 0.021(2) Uiso 1 1 d
O67 O 0.7386(8) 0.2521(6) 0.3460(4) 0.023(2) Uiso 1 1 d
O78 O 0.9258(8) 0.4309(6) 0.3952(4) 0.023(2) Uiso 1 1 d
O89 O 1.2240(8) 0.4655(6) 0.3857(4) 0.021(2) Uiso 1 1 d
K1 K 1.3984(3) 0.4742(2) 0.56407(15) 0.0312(7) Uani 1 1 d
K2 K 0.6024(3) -0.0140(2) 0.43104(15) 0.0330(8) Uani 1 1 d
K3 K 1.5070(3) 0.2487(2) 0.14385(15) 0.0297(7) Uani 1 1 d
K4 K 1.4586(3) 0.4261(2) 0.27644(15) 0.0341(8) Uani 1 1 d
O1W O 1.5290(11) 0.2690(8) 0.3000(6) 0.048(3) Uiso 1 1 d
O2W O 0.4583(10) -0.1121(8) 0.4856(5) 0.044(3) Uiso 1 1 d
O3W O 1.6692(10) 0.4620(8) 0.2411(5) 0.041(3) Uiso 1 1 d
O4W O 1.6692(10) 0.1301(7) 0.2026(5) 0.038(3) Uiso 1 1 d
O5W O 1.2513(10) 0.5135(8) 0.2633(5) 0.043(3) Uiso 1 1 d
O6W O 0.6135(10) -0.2122(8) 0.4208(5) 0.042(3) Uiso 1 1 d
O7W O 1.5602(10) 0.4009(7) 0.5147(5) 0.040(3) Uiso 1 1 d
O8W O 1.4846(9) 0.1033(7) 0.2594(5) 0.033(2) Uiso 1 1 d
O9W O 1.7059(9) 0.3233(7) 0.1768(5) 0.034(2) Uiso 1 1 d
O10W O 1.2963(8) 0.6291(6) 0.3896(4) 0.022(2) Uiso 1 1 d
O11W O 0.5732(9) 0.2505(7) 0.4431(5) 0.032(2) Uiso 1 1 d
O12W O 1.3112(8) -0.1204(6) 0.3898(5) 0.028(2) Uiso 1 1 d

loop_
_atom_site_aniso_label
_atom_site_aniso_U_11
_atom_site_aniso_U_22
_atom_site_aniso_U_33
_atom_site_aniso_U_23
_atom_site_aniso_U_13
_atom_site_aniso_U_12
W1 0.0229(3) 0.0177(3) 0.0200(3) 0.0003(2) 0.0031(2) -0.0006(2)
W2 0.0245(3) 0.0180(3) 0.0198(3) -0.0002(2) 0.0025(2) -0.0013(2)
W3 0.0238(3) 0.0176(3) 0.0230(3) 0.0019(2) 0.0012(2) -0.0002(2)
W4 0.0216(3) 0.0173(3) 0.0211(3) 0.0004(2) 0.0028(2) 0.0007(2)
W5 0.0236(3) 0.0162(3) 0.0218(3) -0.0003(2) 0.0028(2) -0.0002(2)
W6 0.0219(3) 0.0171(3) 0.0216(3) -0.0004(2) 0.0025(2) -0.0007(2)
W7 0.0222(3) 0.0167(3) 0.0252(3) -0.0005(2) 0.0028(2) 0.0006(2)
W8 0.0235(3) 0.0161(3) 0.0254(3) -0.0011(2) 0.0028(2) 0.0002(2)
W9 0.0225(3) 0.0168(3) 0.0213(3) -0.0007(2) 0.0028(2) -0.0006(2)
Si 0.0180(19) 0.0163(17) 0.0161(17) 0.0001(14) 0.0019(14) 0.0008(14)
Mn1 0.0221(12) 0.0174(10) 0.0242(11) 0.0008(8) 0.0027(9) 0.0003(8)
Mn2 0.0227(11) 0.0195(10) 0.0242(11) -0.0012(8) 0.0025(9) -0.0005(9)
Mn3 0.0229(12) 0.0181(10) 0.0252(11) -0.0012(8) 0.0027(9) -0.0027(8)
K1 0.035(2) 0.0307(17) 0.0281(17) -0.0033(14) 0.0025(14) -0.0050(14)
K2 0.0301(19) 0.0400(19) 0.0296(17) 0.0070(14) 0.0063(14) 0.0079(15)
K3 0.0300(18) 0.0254(16) 0.0335(17) -0.0013(13) 0.0011(14) 0.0006(14)
K4 0.051(2) 0.0228(16) 0.0295(17) 0.0021(13) 0.0076(15) 0.0009(15)

loop_
_atom_type_symbol
_atom_type_description
_atom_type_scat_dispersion_real
_atom_type_scat_dispersion_imag
_atom_type_scat_source
H H 0.0000 0.0000 'International Tables Vol C Tables 4.2.6.8 and 6.1.1.4'
O O 0.0106 0.0060 'International Tables Vol C Tables 4.2.6.8 and 6.1.1.4'
Si Si 0.0817 0.0704 'International Tables Vol C Tables 4.2.6.8 and 6.1.1.4'
Mn Mn 0.3368 0.7283 'International Tables Vol C Tables 4.2.6.8 and 6.1.1.4'
W W -0.8490 6.8722 'International Tables Vol C Tables 4.2.6.8 and 6.1.1.4'
K K 0.2009 0.2494 'International Tables Vol C Tables 4.2.6.8 and 6.1.1.4'

loop_
_geom_angle_atom_site_label_1
_geom_angle_atom_site_label_2
_geom_angle_atom_site_label_3
_geom_angle
_geom_angle_site_symmetry_1
_geom_angle_site_symmetry_3
O1T W1 O14 103.5(4) . .
O1T W1 O19 102.0(4) . .
O14 W1 O19 88.3(4) . .
O1T W1 O12 98.9(4) . .
O14 W1 O12 90.7(4) . .
O19 W1 O12 158.7(4) . .
O1T W1 O13 98.7(4) . .
O14 W1 O13 157.8(4) . .
O19 W1 O13 88.2(4) . .
O12 W1 O13 84.7(4) . .
O1T W1 O2SI 167.6(4) . .
O14 W1 O2SI 85.6(4) . .
O19 W1 O2SI 86.4(4) . .
O12 W1 O2SI 72.3(4) . .
O13 W1 O2SI 72.3(4) . .
O1T W1 K4 57.3(3) . .
O14 W1 K4 104.7(3) . .
O19 W1 K4 45.4(3) . .
O12 W1 K4 153.7(3) . .
O13 W1 K4 88.2(3) . .
O2SI W1 K4 129.1(2) . .
O2T W2 O25 101.4(4) . .
O2T W2 O26 103.8(4) . .
O25 W2 O26 87.2(4) . .
O2T W2 O23 99.7(4) . .
O25 W2 O23 158.9(4) . .
O26 W2 O23 88.1(4) . .
O2T W2 O12 97.2(4) . .
O25 W2 O12 89.8(4) . .
O26 W2 O12 159.0(4) . .
O23 W2 O12 87.2(4) . .
O2T W2 O2SI 168.4(4) . .
O25 W2 O2SI 84.7(4) . .
O26 W2 O2SI 86.2(4) . .
O23 W2 O2SI 74.5(4) . .
O12 W2 O2SI 72.8(4) . .
O2T W2 K4 52.7(3) . 2_745
O25 W2 K4 49.1(3) . 2_745
O26 W2 K4 103.5(3) . 2_745
O23 W2 K4 151.8(3) . 2_745
O12 W2 K4 90.1(3) . 2_745
O2SI W2 K4 131.2(2) . 2_745
O3T W3 O38 103.2(4) . .
O3T W3 O37 103.3(5) . .
O38 W3 O37 86.8(4) . .
O3T W3 O13 98.4(4) . .
O38 W3 O13 89.4(4) . .
O37 W3 O13 158.3(4) . .
O3T W3 O23 97.5(4) . .
O38 W3 O23 159.3(4) . .
O37 W3 O23 88.8(4) . .
O13 W3 O23 87.2(4) . .
O3T W3 O2SI 167.3(4) . .
O38 W3 O2SI 85.9(4) . .
O37 W3 O2SI 85.8(4) . .
O13 W3 O2SI 72.6(4) . .
O23 W3 O2SI 73.7(4) . .
O4T W4 O4A 102.1(4) . .
O4T W4 O49 102.4(4) . .
O4A W4 O49 94.6(4) . .
O4T W4 O14 100.5(4) . .
O4A W4 O14 157.2(4) . .
O49 W4 O14 83.3(4) . .
O4T W4 O45 97.4(4) . .
O4A W4 O45 90.4(4) . .
O49 W4 O45 158.0(4) . .
O14 W4 O45 83.9(4) . .
O4T W4 O1SI 170.2(4) . .
O4A W4 O1SI 76.0(4) . .
O49 W4 O1SI 87.4(4) . .
O14 W4 O1SI 81.2(4) . .
O45 W4 O1SI 73.1(4) . .
O4T W4 Mn1 133.8(3) . .
O4A W4 Mn1 32.1(3) . .
O49 W4 Mn1 90.9(3) . .
O14 W4 Mn1 125.1(3) . .
O45 W4 Mn1 82.0(3) . .
O1SI W4 Mn1 43.9(2) . .
O5T W5 O5A 102.2(4) . .
O5T W5 O56 100.2(4) . .
O5A W5 O56 91.4(4) . .
O5T W5 O25 98.1(4) . .
O5A W5 O25 159.6(4) . .
O56 W5 O25 83.5(4) . .
O5T W5 O45 98.6(4) . .
O5A W5 O45 92.2(4) . .
O56 W5 O45 159.6(4) . .
O25 W5 O45 86.3(4) . .
O5T W5 O1SI 173.8(4) . .
O5A W5 O1SI 77.4(4) . .
O56 W5 O1SI 86.0(4) . .
O25 W5 O1SI 82.6(4) . .
O45 W5 O1SI 75.3(4) . .
O5T W5 Mn1 135.0(3) . .
O5A W5 Mn1 33.0(3) . .
O56 W5 Mn1 88.9(3) . .
O25 W5 Mn1 126.8(3) . .
O45 W5 Mn1 83.3(3) . .
O1SI W5 Mn1 44.3(2) . .
O5T W5 K4 50.4(3) . 2_745
O5A W5 K4 151.6(3) . 2_745
O56 W5 K4 100.1(3) . 2_745
O25 W5 K4 48.6(3) . 2_745
O45 W5 K4 86.0(3) . 2_745
O1SI W5 K4 128.9(2) . 2_745
Mn1 W5 K4 168.73(7) . 2_745
O6T W6 O6A 101.0(4) . .
O6T W6 O56 100.7(4) . .
O6A W6 O56 90.6(4) . .
O6T W6 O67 98.7(4) . .
O6A W6 O67 92.0(4) . .
O56 W6 O67 159.7(4) . .
O6T W6 O26 98.5(4) . .
O6A W6 O26 160.5(4) . .
O56 W6 O26 84.5(4) . .
O67 W6 O26 86.4(4) . .
O6T W6 O3SI 173.4(4) . .
O6A W6 O3SI 78.0(4) . .
O56 W6 O3SI 85.9(4) . .
O67 W6 O3SI 74.9(4) . .
O26 W6 O3SI 82.8(4) . .
O6T W6 Mn2 133.2(3) . .
O6A W6 Mn2 32.5(3) . .
O56 W6 Mn2 88.2(3) . .
O67 W6 Mn2 83.2(3) . .
O26 W6 Mn2 128.3(3) . .
O3SI W6 Mn2 45.6(2) . .
O6T W6 K2 37.8(3) . .
O6A W6 K2 64.8(3) . .
O56 W6 K2 90.0(3) . .
O67 W6 K2 109.3(3) . .
O26 W6 K2 133.8(3) . .
O3SI W6 K2 142.6(2) . .
Mn2 W6 K2 97.21(6) . .
O7T W7 O7A 101.7(4) . .
O7T W7 O78 100.4(4) . .
O7A W7 O78 91.8(4) . .
O7T W7 O37 100.6(4) . .
O7A W7 O37 157.7(4) . .
O78 W7 O37 84.8(4) . .
O7T W7 O67 97.7(4) . .
O7A W7 O67 90.4(4) . .
O78 W7 O67 161.0(4) . .
O37 W7 O67 86.0(4) . .
O7T W7 O3SI 171.6(4) . .
O7A W7 O3SI 76.0(4) . .
O78 W7 O3SI 87.8(4) . .
O37 W7 O3SI 81.8(4) . .
O67 W7 O3SI 74.4(4) . .
O7T W7 Mn2 132.3(3) . .
O7A W7 Mn2 30.9(3) . .
O78 W7 Mn2 90.1(3) . .
O37 W7 Mn2 126.8(3) . .
O67 W7 Mn2 82.2(3) . .
O3SI W7 Mn2 45.0(2) . .
O8T W8 O8A 102.0(4) . .
O8T W8 O89 98.9(4) . .
O8A W8 O89 90.9(4) . .
O8T W8 O78 99.7(4) . .
O8A W8 O78 91.9(4) . .
O89 W8 O78 160.2(4) . .
O8T W8 O38 100.0(4) . .
O8A W8 O38 158.0(4) . .
O89 W8 O38 86.5(4) . .
O78 W8 O38 83.6(4) . .
O8T W8 O4SI 172.9(4) . .
O8A W8 O4SI 76.7(4) . .
O89 W8 O4SI 74.3(4) . .
O78 W8 O4SI 87.3(4) . .
O38 W8 O4SI 81.5(3) . .
O8T W8 Mn3 134.2(3) . .
O8A W8 Mn3 32.6(3) . .
O89 W8 Mn3 81.9(3) . .
O78 W8 Mn3 90.0(3) . .
O38 W8 Mn3 125.6(3) . .
O4SI W8 Mn3 44.1(2) . .
O9T W9 O9A 104.0(4) . .
O9T W9 O49 102.5(4) . .
O9A W9 O49 90.7(4) . .
O9T W9 O89 98.1(4) . .
O9A W9 O89 91.1(4) . .
O49 W9 O89 158.2(4) . .
O9T W9 O19 99.0(4) . .
O9A W9 O19 157.0(4) . .
O49 W9 O19 83.4(4) . .
O89 W9 O19 86.5(4) . .
O9T W9 O4SI 171.9(4) . .
O9A W9 O4SI 75.7(4) . .
O49 W9 O4SI 85.6(4) . .
O89 W9 O4SI 73.8(4) . .
O19 W9 O4SI 81.6(4) . .
O9T W9 Mn3 135.1(3) . .
O9A W9 Mn3 31.6(3) . .
O49 W9 Mn3 88.6(3) . .
O89 W9 Mn3 81.7(3) . .
O19 W9 Mn3 125.6(3) . .
O4SI W9 Mn3 44.2(2) . .
O9T W9 K4 47.0(3) . .
O9A W9 K4 149.7(3) . .
O49 W9 K4 103.4(3) . .
O89 W9 K4 85.6(3) . .
O19 W9 K4 53.0(3) . .
O4SI W9 K4 131.3(2) . .
Mn3 W9 K4 167.26(7) . .
O9T W9 K1 72.1(3) . .
O9A W9 K1 33.7(3) . .
O49 W9 K1 107.7(3) . .
O89 W9 K1 85.2(3) . .
O19 W9 K1 166.8(3) . .
O4SI W9 K1 105.9(2) . .
Mn3 W9 K1 63.13(6) . .
K4 W9 K1 115.99(8) . .
O1SI Si O4SI 109.5(5) . .
O1SI Si O2SI 109.6(5) . .
O4SI Si O2SI 109.5(5) . .
O1SI Si O3SI 109.7(5) . .
O4SI Si O3SI 110.8(5) . .
O2SI Si O3SI 107.8(5) . .
O4A Mn1 O5A 88.3(4) . .
O4A Mn1 O13M 91.5(4) . .
O5A Mn1 O13M 175.1(4) . .
O4A Mn1 O12M 174.3(4) . .
O5A Mn1 O12M 89.9(4) . .
O13M Mn1 O12M 89.8(4) . .
O4A Mn1 O1M1 89.5(4) . .
O5A Mn1 O1M1 97.0(4) . .
O13M Mn1 O1M1 87.9(4) . .
O12M Mn1 O1M1 96.1(4) . .
O4A Mn1 O1SI 77.8(4) . .
O5A Mn1 O1SI 77.4(4) . .
O13M Mn1 O1SI 97.8(4) . .
O12M Mn1 O1SI 96.5(4) . .
O1M1 Mn1 O1SI 166.2(4) . .
O4A Mn1 W5 82.1(3) . .
O5A Mn1 W5 31.4(3) . .
O13M Mn1 W5 143.8(3) . .
O12M Mn1 W5 93.6(3) . .
O1M1 Mn1 W5 127.3(3) . .
O1SI Mn1 W5 46.0(2) . .
O4A Mn1 W4 30.7(3) . .
O5A Mn1 W4 83.2(3) . .
O13M Mn1 W4 94.2(3) . .
O12M Mn1 W4 143.7(3) . .
O1M1 Mn1 W4 120.1(3) . .
O1SI Mn1 W4 47.2(2) . .
W5 Mn1 W4 63.12(4) . .
O4A Mn1 K2 45.1(3) . 3_756
O5A Mn1 K2 90.2(3) . 3_756
O13M Mn1 K2 93.2(3) . 3_756
O12M Mn1 K2 140.4(3) . 3_756
O1M1 Mn1 K2 44.7(3) . 3_756
O1SI Mn1 K2 122.1(3) . 3_756
W5 Mn1 K2 106.45(8) . 3_756
W4 Mn1 K2 75.49(7) . 3_756
O7A Mn2 O6A 88.6(4) . .
O7A Mn2 O12M 172.9(4) . .
O6A Mn2 O12M 90.8(4) . .
O7A Mn2 O23M 90.8(4) . .
O6A Mn2 O23M 171.8(4) . .
O12M Mn2 O23M 88.7(4) . .
O7A Mn2 O1M2 92.5(4) . .
O6A Mn2 O1M2 98.7(4) . .
O12M Mn2 O1M2 94.6(4) . .
O23M Mn2 O1M2 89.5(4) . .
O7A Mn2 O3SI 76.0(4) . .
O6A Mn2 O3SI 77.3(4) . .
O12M Mn2 O3SI 97.0(4) . .
O23M Mn2 O3SI 94.6(4) . .
O1M2 Mn2 O3SI 167.8(4) . .
O7A Mn2 W6 81.6(3) . .
O6A Mn2 W6 31.2(3) . .
O12M Mn2 W6 94.3(3) . .
O23M Mn2 W6 140.7(3) . .
O1M2 Mn2 W6 129.1(3) . .
O3SI Mn2 W6 46.1(2) . .
O7A Mn2 W7 30.2(3) . .
O6A Mn2 W7 82.5(3) . .
O12M Mn2 W7 142.7(3) . .
O23M Mn2 W7 92.9(3) . .
O1M2 Mn2 W7 122.6(3) . .
O3SI Mn2 W7 45.8(2) . .
W6 Mn2 W7 62.17(4) . .
O7A Mn2 K3 120.6(3) . 4_566
O6A Mn2 K3 132.6(3) . 4_566
O12M Mn2 K3 64.4(3) . 4_566
O23M Mn2 K3 54.0(3) . 4_566
O1M2 Mn2 K3 48.6(3) . 4_566
O3SI Mn2 K3 141.5(3) . 4_566
W6 Mn2 K3 156.28(8) . 4_566
W7 Mn2 K3 141.42(8) . 4_566
O9A Mn3 O8A 88.9(4) . .
O9A Mn3 O13M 92.8(4) . .
O8A Mn3 O13M 175.9(4) . .
O9A Mn3 O23M 173.0(4) . .
O8A Mn3 O23M 90.7(4) . .
O13M Mn3 O23M 87.2(4) . .
O9A Mn3 O1M3 88.6(4) . .
O8A Mn3 O1M3 84.8(4) . .
O13M Mn3 O1M3 99.0(4) . .
O23M Mn3 O1M3 98.3(4) . .
O9A Mn3 O4SI 77.4(4) . .
O8A Mn3 O4SI 77.7(4) . .
O13M Mn3 O4SI 98.9(4) . .
O23M Mn3 O4SI 95.7(4) . .
O1M3 Mn3 O4SI 157.7(4) . .
O9A Mn3 W9 30.4(3) . .
O8A Mn3 W9 82.4(3) . .
O13M Mn3 W9 97.1(3) . .
O23M Mn3 W9 142.7(3) . .
O1M3 Mn3 W9 117.3(3) . .
O4SI Mn3 W9 47.0(2) . .
O9A Mn3 W8 82.5(3) . .
O8A Mn3 W8 30.9(3) . .
O13M Mn3 W8 145.7(3) . .
O23M Mn3 W8 93.6(3) . .
O1M3 Mn3 W8 114.7(3) . .
O4SI Mn3 W8 46.8(2) . .
W9 Mn3 W8 62.71(4) . .
O9A Mn3 K1 41.3(3) . .
O8A Mn3 K1 81.7(3) . .
O13M Mn3 K1 102.1(3) . .
O23M Mn3 K1 145.4(3) . .
O1M3 Mn3 K1 47.6(3) . .
O4SI Mn3 K1 115.2(3) . .
W9 Mn3 K1 69.84(7) . .
W8 Mn3 K1 96.55(7) . .
O9A Mn3 K3 138.7(3) . 4_566
O8A Mn3 K3 118.7(3) . 4_566
O13M Mn3 K3 62.0(3) . 4_566
O23M Mn3 K3 46.8(3) . 4_566
O1M3 Mn3 K3 66.1(3) . 4_566
O4SI Mn3 K3 135.0(3) . 4_566
W9 Mn3 K3 158.74(8) . 4_566
W8 Mn3 K3 137.02(8) . 4_566
K1 Mn3 K3 108.80(9) . 4_566
W1 O1T K3 171.5(5) . .
W1 O1T K4 97.3(4) . .
K3 O1T K4 84.4(3) . .
Si O1SI Mn1 123.5(5) . .
Si O1SI W5 126.6(5) . .
Mn1 O1SI W5 89.7(3) . .
Si O1SI W4 125.0(5) . .
Mn1 O1SI W4 88.9(3) . .
W5 O1SI W4 92.2(3) . .
W2 O2T K1 162.8(5) . 4_565
W2 O2T K4 100.1(4) . 2_745
K1 O2T K4 92.0(3) 4_565 2_745
Si O2SI W2 123.7(5) . .
Si O2SI W3 122.1(5) . .
W2 O2SI W3 93.7(4) . .
Si O2SI W1 121.5(5) . .
W2 O2SI W1 94.0(4) . .
W3 O2SI W1 94.1(4) . .
Si O3SI Mn2 121.8(5) . .
Si O3SI W6 127.3(5) . .
Mn2 O3SI W6 88.3(3) . .
Si O3SI W7 126.8(5) . .
Mn2 O3SI W7 89.2(3) . .
W6 O3SI W7 91.8(3) . .
W3 O3T K2 151.4(5) . 2_655
Si O4SI Mn3 122.7(5) . .
Si O4SI W9 127.6(5) . .
Mn3 O4SI W9 88.8(3) . .
Si O4SI W8 126.3(5) . .
Mn3 O4SI W8 89.0(3) . .
W9 O4SI W8 90.8(3) . .
W4 O4A Mn1 117.2(5) . .
W4 O4A K2 135.0(4) . 3_756
Mn1 O4A K2 106.9(4) . 3_756
W4 O4T K2 151.3(5) . 1_655
W5 O5A Mn1 115.6(5) . .
W5 O5T K3 164.9(5) . 2_745
W5 O5T K4 103.1(4) . 2_745
K3 O5T K4 91.6(3) 2_745 2_745
W6 O6A Mn2 116.3(5) . .
W6 O6T K2 120.5(4) . .
W7 O7T K1 131.5(5) . 3_766
W7 O7A Mn2 118.8(5) . .
W8 O8A Mn3 116.5(5) . .
W8 O8T K3 170.7(5) . 2_755
W9 O9A Mn3 118.0(5) . .
W9 O9A K1 124.8(5) . .
Mn3 O9A K1 111.8(4) . .
W9 O9T K4 106.5(4) . .
W9 O9T K1 151.7(5) . 3_866
K4 O9T K1 92.9(3) . 3_866
Mn1 O1M1 K2 102.7(4) . 3_756
Mn2 O1M2 K3 96.3(4) . 4_566
Mn2 O12M Mn1 132.7(5) . .
Mn2 O12M K3 84.4(3) . 4_566
Mn1 O12M K3 105.5(4) . 4_566
W1 O12 W2 120.9(5) . .
Mn3 O13M Mn1 131.9(5) . .
Mn3 O1M3 K1 98.6(4) . .
W3 O13 W1 121.0(5) . .
W1 O14 W4 150.6(5) . .
W1 O19 W9 149.8(5) . .
W1 O19 K4 107.8(4) . .
W9 O19 K4 95.0(3) . .
W2 O23 W3 118.2(5) . .
Mn3 O23M Mn2 136.1(5) . .
Mn3 O23M K3 105.3(4) . 4_566
Mn2 O23M K3 94.6(4) . 4_566
W2 O25 W5 151.8(5) . .
W2 O25 K4 101.0(4) . 2_745
W5 O25 K4 100.5(4) . 2_745
W2 O26 W6 149.0(5) . .
W3 O37 W7 150.3(6) . .
W3 O38 W8 151.5(5) . .
W5 O45 W4 118.5(5) . .
W4 O49 W9 154.3(6) . .
W6 O56 W5 152.5(5) . .
W6 O67 W7 118.0(5) . .
W7 O78 W8 151.3(6) . .
W8 O89 W9 120.3(5) . .
O7W K1 O7W 81.7(4) . 3_866
O7W K1 O9A 80.2(3) . .
O7W K1 O9A 96.7(3) 3_866 .
O7W K1 O2T 97.1(3) . 4_666
O7W K1 O2T 145.8(3) 3_866 4_666
O9A K1 O2T 116.8(3) . 4_666
O7W K1 O7T 158.7(4) . 3_766
O7W K1 O7T 95.5(3) 3_866 3_766
O9A K1 O7T 121.1(3) . 3_766
O2T K1 O7T 73.5(3) 4_666 3_766
O7W K1 O1M3 131.9(3) . .
O7W K1 O1M3 126.5(3) 3_866 .
O9A K1 O1M3 60.5(3) . .
O2T K1 O1M3 79.2(3) 4_666 .
O7T K1 O1M3 66.1(3) 3_766 .
O7W K1 O9T 81.4(3) . 3_866
O7W K1 O9T 62.2(3) 3_866 3_866
O9A K1 O9T 153.8(3) . 3_866
O2T K1 O9T 83.8(3) 4_666 3_866
O7T K1 O9T 78.7(3) 3_766 3_866
O1M3 K1 O9T 144.0(3) . 3_866
O7W K1 Mn3 104.9(3) . .
O7W K1 Mn3 110.4(3) 3_866 .
O9A K1 Mn3 26.9(2) . .
O2T K1 Mn3 102.9(2) 4_666 .
O7T K1 Mn3 95.9(2) 3_766 .
O1M3 K1 Mn3 33.8(2) . .
O9T K1 Mn3 169.9(2) 3_866 .
O7W K1 K1 41.6(3) . 3_866
O7W K1 K1 40.1(3) 3_866 3_866
O9A K1 K1 88.1(2) . 3_866
O2T K1 K1 129.5(3) 4_666 3_866
O7T K1 K1 132.1(2) 3_766 3_866
O1M3 K1 K1 146.5(2) . 3_866
O9T K1 K1 65.7(2) 3_866 3_866
Mn3 K1 K1 113.67(12) . 3_866
O7W K1 W9 67.0(3) . .
O7W K1 W9 78.2(3) 3_866 .
O9A K1 W9 21.5(2) . .
O2T K1 W9 132.9(2) 4_666 .
O7T K1 W9 133.3(2) 3_766 .
O1M3 K1 W9 80.8(2) . .
O9T K1 W9 132.3(2) 3_866 .
Mn3 K1 W9 47.03(5) . .
K1 K1 W9 66.91(8) 3_866 .
O7W K1 K4 104.1(3) . 3_866
O7W K1 K4 100.8(3) 3_866 3_866
O9A K1 K4 162.4(2) . 3_866
O2T K1 K4 46.1(2) 4_666 3_866
O7T K1 K4 55.5(2) 3_766 3_866
O1M3 K1 K4 106.5(2) . 3_866
O9T K1 K4 42.5(2) 3_866 3_866
Mn3 K1 K4 139.80(11) . 3_866
K1 K1 K4 106.51(13) 3_866 3_866
W9 K1 K4 171.06(11) . 3_866
O2W K2 O1M1 120.9(3) . 3_756
O2W K2 O4T 88.6(3) . 1_455
O1M1 K2 O4T 147.8(3) 3_756 1_455
O2W K2 O6T 161.9(3) . .
O1M1 K2 O6T 68.0(3) 3_756 .
O4T K2 O6T 80.1(3) 1_455 .
O2W K2 O2W 83.5(4) . 3_656
O1M1 K2 O2W 126.7(3) 3_756 3_656
O4T K2 O2W 64.3(3) 1_455 3_656
O6T K2 O2W 104.0(3) . 3_656
O2W K2 O4A 71.8(3) . 3_756
O1M1 K2 O4A 60.5(3) 3_756 3_756
O4T K2 O4A 150.0(3) 1_455 3_756
O6T K2 O4A 123.9(3) . 3_756
O2W K2 O4A 90.5(3) 3_656 3_756
O2W K2 O3T 101.4(3) . 2_645
O1M1 K2 O3T 84.9(3) 3_756 2_645
O4T K2 O3T 76.2(3) 1_455 2_645
O6T K2 O3T 62.2(3) . 2_645
O2W K2 O3T 140.1(3) 3_656 2_645
O4A K2 O3T 128.9(3) 3_756 2_645
O2W K2 O6W 60.1(4) . .
O1M1 K2 O6W 67.6(3) 3_756 .
O4T K2 O6W 127.2(3) 1_455 .
O6T K2 O6W 116.5(3) . .
O2W K2 O6W 138.9(4) 3_656 .
O4A K2 O6W 62.0(3) 3_756 .
O3T K2 O6W 70.8(3) 2_645 .
O2W K2 Mn1 95.9(3) . 3_756
O1M1 K2 Mn1 32.60(19) 3_756 3_756
O4T K2 Mn1 170.2(2) 1_455 3_756
O6T K2 Mn1 97.5(2) . 3_756
O2W K2 Mn1 107.4(3) 3_656 3_756
O4A K2 Mn1 27.98(19) 3_756 3_756
O3T K2 Mn1 111.3(2) 2_645 3_756
O6W K2 Mn1 62.5(2) . 3_756
O2W K2 W6 174.5(3) . .
O1M1 K2 W6 62.1(2) 3_756 .
O4T K2 W6 89.7(2) 1_455 .
O6T K2 W6 21.66(19) . .
O2W K2 W6 91.1(3) 3_656 .
O4A K2 W6 107.7(2) 3_756 .
O3T K2 W6 83.3(2) 2_645 .
O6W K2 W6 124.8(2) . .
Mn1 K2 W6 84.97(8) 3_756 .
O2W K2 K2 43.0(3) . 3_656
O1M1 K2 K2 138.3(2) 3_756 3_656
O4T K2 K2 71.8(2) 1_455 3_656
O6T K2 K2 141.9(2) . 3_656
O2W K2 K2 40.5(3) 3_656 3_656
O4A K2 K2 78.5(2) 3_756 3_656
O3T K2 K2 131.0(3) 2_645 3_656
O6W K2 K2 101.0(3) . 3_656
Mn1 K2 K2 105.86(12) 3_756 3_656
W6 K2 K2 131.53(14) . 3_656
O9W K3 O1M2 145.7(3) . 4_665
O9W K3 O1T 123.9(3) . .
O1M2 K3 O1T 69.1(3) 4_665 .
O9W K3 O5T 77.5(3) . 2_755
O1M2 K3 O5T 76.5(3) 4_665 2_755
O1T K3 O5T 74.6(3) . 2_755
O9W K3 O8T 131.6(3) . 2_745
O1M2 K3 O8T 74.2(3) 4_665 2_745
O1T K3 O8T 89.8(3) . 2_745
O5T K3 O8T 150.2(3) 2_755 2_745
O9W K3 O4W 66.5(3) . .
O1M2 K3 O4W 143.8(3) 4_665 .
O1T K3 O4W 110.4(3) . .
O5T K3 O4W 139.5(3) 2_755 .
O8T K3 O4W 69.6(3) 2_745 .
O9W K3 O23M 111.5(3) . 4_665
O1M2 K3 O23M 59.3(3) 4_665 4_665
O1T K3 O23M 123.7(3) . 4_665
O5T K3 O23M 111.1(3) 2_755 4_665
O8T K3 O23M 57.0(3) 2_745 4_665
O4W K3 O23M 99.2(3) . 4_665
O9W K3 O12M 90.6(3) . 4_665
O1M2 K3 O12M 57.5(3) 4_665 4_665
O1T K3 O12M 116.5(3) . 4_665
O5T K3 O12M 62.4(3) 2_755 4_665
O8T K3 O12M 105.0(3) 2_745 4_665
O4W K3 O12M 132.8(3) . 4_665
O23M K3 O12M 49.8(3) 4_665 4_665
O9W K3 Mn2 119.4(3) . 4_665
O1M2 K3 Mn2 35.2(2) 4_665 4_665
O1T K3 Mn2 104.2(2) . 4_665
O5T K3 Mn2 82.8(2) 2_755 4_665
O8T K3 Mn2 76.5(2) 2_745 4_665
O4W K3 Mn2 130.6(2) . 4_665
O23M K3 Mn2 31.36(19) 4_665 4_665
O12M K3 Mn2 31.19(17) 4_665 4_665
O9W K3 Mn3 86.6(2) . 4_665
O1M2 K3 Mn3 87.1(2) 4_665 4_665
O1T K3 Mn3 149.4(2) . 4_665
O5T K3 Mn3 119.3(2) 2_755 4_665
O8T K3 Mn3 64.6(2) 2_745 4_665
O4W K3 Mn3 77.5(2) . 4_665
O23M K3 Mn3 28.0(2) 4_665 4_665
O12M K3 Mn3 59.67(17) 4_665 4_665
Mn2 K3 Mn3 55.54(7) 4_665 4_665
O9W K3 K4 72.9(2) . .
O1M2 K3 K4 102.9(2) 4_665 .
O1T K3 K4 53.0(2) . .
O5T K3 K4 45.1(2) 2_755 .
O8T K3 K4 138.8(2) 2_745 .
O4W K3 K4 104.3(2) . .
O23M K3 K4 155.5(2) 4_665 .
O12M K3 K4 107.35(18) 4_665 .
Mn2 K3 K4 124.72(10) 4_665 .
Mn3 K3 K4 156.07(11) 4_665 .
O1W K4 O9T 76.2(4) . .
O1W K4 O25 151.7(4) . 2_755
O9T K4 O25 129.7(3) . 2_755
O1W K4 O3W 87.1(4) . .
O9T K4 O3W 119.1(3) . .
O25 K4 O3W 70.7(3) 2_755 .
O1W K4 O5W 137.1(4) . .
O9T K4 O5W 88.5(3) . .
O25 K4 O5W 63.8(3) 2_755 .
O3W K4 O5W 134.4(4) . .
O1W K4 O19 74.8(3) . .
O9T K4 O19 57.9(3) . .
O25 K4 O19 126.0(3) 2_755 .
O3W K4 O19 161.9(3) . .
O5W K4 O19 63.2(3) . .
O1W K4 O5T 99.5(4) . 2_755
O9T K4 O5T 169.1(3) . 2_755
O25 K4 O5T 57.1(3) 2_755 2_755
O3W K4 O5T 70.1(3) . 2_755
O5W K4 O5T 88.1(3) . 2_755
O19 K4 O5T 111.4(3) . 2_755
O1W K4 O2T 128.9(4) . 2_755
O9T K4 O2T 81.9(3) . 2_755
O25 K4 O2T 57.0(3) 2_755 2_755
O3W K4 O2T 64.5(3) . 2_755
O5W K4 O2T 86.8(3) . 2_755
O19 K4 O2T 128.4(3) . 2_755
O5T K4 O2T 108.2(3) 2_755 2_755
O1W K4 O1T 60.0(3) . .
O9T K4 O1T 103.3(3) . .
O25 K4 O1T 114.7(3) 2_755 .
O3W K4 O1T 117.7(3) . .
O5W K4 O1T 86.0(3) . .
O19 K4 O1T 52.0(3) . .
O5T K4 O1T 66.2(3) 2_755 .
O2T K4 O1T 171.0(3) 2_755 .
O1W K4 W9 77.4(3) . .
O9T K4 W9 26.4(2) . .
O25 K4 W9 130.7(2) 2_755 .
O3W K4 W9 144.7(3) . .
O5W K4 W9 72.0(2) . .
O19 K4 W9 32.02(18) . .
O5T K4 W9 143.3(2) 2_755 .
O2T K4 W9 101.3(2) 2_755 .
O1T K4 W9 81.57(19) . .
O1W K4 W2 150.3(3) . 2_755
O9T K4 W2 104.0(2) . 2_755
O25 K4 W2 29.97(19) 2_755 2_755
O3W K4 W2 66.6(3) . 2_755
O5W K4 W2 72.1(3) . 2_755
O19 K4 W2 131.2(2) . 2_755
O5T K4 W2 84.7(2) 2_755 2_755
O2T K4 W2 27.16(18) 2_755 2_755
O1T K4 W2 144.2(2) . 2_755
W9 K4 W2 116.14(9) . 2_755
O1W K4 W5 125.6(3) . 2_755
O9T K4 W5 157.7(2) . 2_755
O25 K4 W5 30.93(19) 2_755 2_755
O3W K4 W5 71.1(2) . 2_755
O5W K4 W5 72.1(2) . 2_755
O19 K4 W5 118.8(2) . 2_755
O5T K4 W5 26.54(19) 2_755 2_755
O2T K4 W5 85.89(19) 2_755 2_755
O1T K4 W5 86.73(18) . 2_755
W9 K4 W5 142.91(11) . 2_755
W2 K4 W5 60.03(5) 2_755 2_755
K2 O2W K2 96.5(4) . 3_656
K1 O7W K1 98.3(4) . 3_866

loop_
_geom_bond_atom_site_label_1
_geom_bond_atom_site_label_2
_geom_bond_distance
_geom_bond_site_symmetry_2
W1 O1T 1.715(10) .
W1 O14 1.872(9) .
W1 O19 1.881(9) .
W1 O12 1.942(10) .
W1 O13 1.958(9) .
W1 O2SI 2.327(10) .
W1 K4 3.967(4) .
W2 O2T 1.726(9) .
W2 O25 1.894(9) .
W2 O26 1.906(10) .
W2 O23 1.953(9) .
W2 O12 1.948(10) .
W2 O2SI 2.300(10) .
W2 K4 3.722(3) 2_745
W3 O3T 1.733(10) .
W3 O38 1.882(9) .
W3 O37 1.892(10) .
W3 O13 1.949(10) .
W3 O23 1.974(9) .
W3 O2SI 2.319(10) .
W4 O4T 1.712(10) .
W4 O4A 1.845(9) .
W4 O49 1.891(9) .
W4 O14 1.970(9) .
W4 O45 1.975(10) .
W4 O1SI 2.361(10) .
W4 Mn1 3.218(2) .
W5 O5T 1.723(10) .
W5 O5A 1.844(9) .
W5 O56 1.932(9) .
W5 O25 1.963(9) .
W5 O45 1.931(10) .
W5 O1SI 2.298(9) .
W5 Mn1 3.195(2) .
W5 K4 3.755(3) 2_745
W6 O6T 1.728(9) .
W6 O6A 1.849(10) .
W6 O56 1.920(9) .
W6 O67 1.928(9) .
W6 O26 1.973(9) .
W6 O3SI 2.304(9) .
W6 Mn2 3.197(2) .
W6 K2 4.032(4) .
W7 O7T 1.726(10) .
W7 O7A 1.854(9) .
W7 O78 1.900(10) .
W7 O37 1.956(10) .
W7 O67 1.941(9) .
W7 O3SI 2.313(9) .
W7 Mn2 3.227(2) .
W8 O8T 1.729(10) .
W8 O8A 1.838(9) .
W8 O89 1.911(10) .
W8 O78 1.935(10) .
W8 O38 1.971(9) .
W8 O4SI 2.335(9) .
W8 Mn3 3.202(2) .
W9 O9T 1.716(10) .
W9 O9A 1.833(10) .
W9 O49 1.919(9) .
W9 O89 1.930(9) .
W9 O19 1.968(9) .
W9 O4SI 2.343(10) .
W9 Mn3 3.201(2) .
W9 K4 3.699(4) .
W9 K1 4.107(3) .
Si O1SI 1.618(10) .
Si O4SI 1.612(10) .
Si O2SI 1.632(10) .
Si O3SI 1.619(10) .
Mn1 O4A 1.924(10) .
Mn1 O5A 1.932(10) .
Mn1 O13M 1.949(10) .
Mn1 O12M 1.952(10) .
Mn1 O1M1 2.167(9) .
Mn1 O1SI 2.234(9) .
Mn1 K2 3.922(4) 3_756
Mn2 O7A 1.894(10) .
Mn2 O6A 1.915(10) .
Mn2 O12M 1.936(10) .
Mn2 O23M 1.943(10) .
Mn2 O1M2 2.156(10) .
Mn2 O3SI 2.283(10) .
Mn2 K3 3.721(4) 4_566
Mn3 O9A 1.900(11) .
Mn3 O8A 1.928(10) .
Mn3 O13M 1.929(10) .
Mn3 O23M 1.947(11) .
Mn3 O1M3 2.197(10) .
Mn3 O4SI 2.230(9) .
Mn3 K1 3.902(4) .
Mn3 K3 4.002(4) 4_566
O1T K3 2.851(11) .
O1T K4 3.364(10) .
O2T K1 2.791(10) 4_565
O2T K4 3.009(10) 2_745
O3T K2 2.919(11) 2_655
O4A K2 2.903(10) 3_756
O4T K2 2.820(10) 1_655
O5T K3 2.877(10) 2_745
O5T K4 2.969(10) 2_745
O6T K2 2.869(10) .
O7T K1 2.793(10) 3_766
O8T K3 2.929(11) 2_755
O9A K1 2.775(10) .
O9T K4 2.824(10) .
O9T K1 2.934(10) 3_866
O1M1 K2 2.826(10) 3_756
O1M2 K3 2.807(10) 4_566
O12M K3 3.372(10) 4_566
O1M3 K1 2.913(11) .
O19 K4 2.965(10) .
O23M K3 3.022(10) 4_566
O25 K4 2.865(10) 2_745
K1 O7W 2.661(13) .
K1 O7W 2.745(12) 3_866
K1 O2T 2.791(10) 4_666
K1 O7T 2.793(10) 3_766
K1 O9T 2.934(10) 3_866
K1 K1 4.090(7) 3_866
K1 K4 4.174(5) 3_866
K2 O2W 2.755(13) .
K2 O1M1 2.826(10) 3_756
K2 O4T 2.820(10) 1_455
K2 O2W 2.895(13) 3_656
K2 O4A 2.903(10) 3_756
K2 O3T 2.919(11) 2_645
K2 O6W 3.172(13) .
K2 Mn1 3.922(4) 3_756
K2 K2 4.217(7) 3_656
K3 O9W 2.793(12) .
K3 O1M2 2.807(10) 4_665
K3 O5T 2.876(10) 2_755
K3 O8T 2.929(11) 2_745
K3 O4W 2.991(12) .
K3 O23M 3.022(10) 4_665
K3 O12M 3.372(10) 4_665
K3 Mn2 3.721(4) 4_665
K3 Mn3 4.002(4) 4_665
K3 K4 4.192(5) .
K4 O1W 2.690(14) .
K4 O25 2.865(10) 2_755
K4 O3W 2.873(13) .
K4 O5W 2.931(13) .
K4 O5T 2.969(10) 2_755
K4 O2T 3.009(10) 2_755
K4 W2 3.723(3) 2_755
K4 W5 3.755(3) 2_755
O2W K2 2.895(13) 3_656
O7W K1 2.745(12) 3_866
